data_7717243
loop_
_publ_author_name
'Dwivedi, Khilesh C.'
'Sabharwal, Gazal'
'Kote, Basvaraj S.'
'Balakrishna, Maravanji S.'

_publ_section_title
;
 Ni<sup>II</sup>, Pd<sup>II</sup> and Pt<sup>II</sup> pincer complexes of
 2-(diphenylphosphanyl)-<i>N</i>-(2-(diphenyl-phosphanyl)benzyl)benzamide:
 synthesis, reactivity and catalytic studies.
;
_journal_issue 45
_journal_name_full 'Dalton transactions (Cambridge, England : 2003)'
_journal_page_first 18321
_journal_page_last 18329
_journal_paper_doi 10.1039/d4dt02611j
_journal_volume 53
_journal_year 2024
_chemical_formula_moiety 'C38 H30 Cl N Ni O P2, 2(C2 H4 Cl2)'
_chemical_formula_sum 'C42 H38 Cl5 N Ni O P2'
_chemical_formula_weight 870.63
_space_group_crystal_system triclinic
_space_group_IT_number 2
_space_group_name_Hall '-P 1'
_space_group_name_H-M_alt 'P -1'
_atom_sites_solution_hydrogens geom
_atom_sites_solution_primary dual
_audit_creation_date 2022-03-31
_audit_creation_method
;
Olex2 1.5
(compiled 2021.12.09 svn.r5202d8cf for OlexSys, GUI svn.r6439)
;
_audit_update_record
;
2024-06-13 deposited with the CCDC.	2024-10-18 downloaded from the CCDC.
;
_cell_angle_alpha 76.582(2)
_cell_angle_beta 77.268(2)
_cell_angle_gamma 62.127(3)
_cell_formula_units_Z 2
_cell_length_a 12.6703(4)
_cell_length_b 12.9622(4)
_cell_length_c 13.9961(3)
_cell_measurement_reflns_used 13837
_cell_measurement_temperature 100.00(10)
_cell_measurement_theta_max 27.9050
_cell_measurement_theta_min 1.8270
_cell_volume 1959.70(11)
_computing_cell_refinement 'CrysAlisPro 1.171.41.93a (Rigaku OD, 2020)'
_computing_data_collection 'CrysAlisPro 1.171.41.93a (Rigaku OD, 2020)'
_computing_data_reduction 'CrysAlisPro 1.171.41.93a (Rigaku OD, 2020)'
_computing_molecular_graphics 'Olex2 1.5 (Dolomanov et al., 2009)'
_computing_publication_material 'Olex2 1.5 (Dolomanov et al., 2009)'
_computing_structure_refinement 'SHELXL 2018/3 (Sheldrick, 2015)'
_computing_structure_solution 'SHELXT 2018/2 (Sheldrick, 2018)'
_diffrn_ambient_environment N~2~
_diffrn_ambient_temperature 100.00(10)
_diffrn_detector 'CCD plate'
_diffrn_measured_fraction_theta_full 1.000
_diffrn_measured_fraction_theta_max 1.000
_diffrn_measurement_details
;
List of Runs (angles in degrees, time in seconds):

  # Type    Start    End  Width  t~exp~   \w     \q     \k     \f   Frames
#--------------------------------------------------------------------------
  1  \f   -339.92  20.08   0.50    2.00  15.81  -9.84 -59.25    --   720
  2  \w    -65.46   0.04   0.50    2.00    --  -19.34  94.56 145.16  131
  3  \w    -60.89   0.11   0.50    2.00    --  -14.77  94.56 -34.84  122
  4  \w   -100.81  15.69   0.50    2.00    --   -9.84 -59.25 164.08  233
  5  \w   -100.81  15.69   0.50    2.00    --   -9.84 -59.25  20.08  233
  6  \w    -65.46   0.04   0.50    2.00    --  -19.34  94.56   1.16  131
  7  \f   -349.73  10.27   0.50    2.00   6.61  -9.84 -31.50    --   720
  8  \w    -65.46   0.04   0.50    2.00    --  -19.34  94.56  73.16  131
  9  \w   -100.81  15.69   0.50    2.00    --   -9.84 -59.25 -51.92  233
;
_diffrn_measurement_device 'abstract diffractometer'
_diffrn_measurement_device_type 'Saxi-CrysAlisPro-abstract goniometer imported SAXI images'
_diffrn_measurement_method '\w and \f scans'
_diffrn_orient_matrix_type 'CrysAlisPro convention (1999,Acta A55,543-557)'
_diffrn_orient_matrix_UB_11 0.0172878000
_diffrn_orient_matrix_UB_12 -0.0612668000
_diffrn_orient_matrix_UB_13 0.0043718000
_diffrn_orient_matrix_UB_21 -0.0539212000
_diffrn_orient_matrix_UB_22 0.0069598000
_diffrn_orient_matrix_UB_23 0.0321534000
_diffrn_orient_matrix_UB_31 -0.0295506000
_diffrn_orient_matrix_UB_32 0.0108439000
_diffrn_orient_matrix_UB_33 -0.0413313000
_diffrn_radiation_monochromator graphite
_diffrn_radiation_probe x-ray
_diffrn_radiation_type 'Mo K\a'
_diffrn_radiation_wavelength 0.71073
_diffrn_reflns_av_R_equivalents 0.1312
_diffrn_reflns_av_unetI/netI 0.0530
_diffrn_reflns_Laue_measured_fraction_full 1.000
_diffrn_reflns_Laue_measured_fraction_max 1.000
_diffrn_reflns_limit_h_max 15
_diffrn_reflns_limit_h_min -15
_diffrn_reflns_limit_k_max 15
_diffrn_reflns_limit_k_min -15
_diffrn_reflns_limit_l_max 16
_diffrn_reflns_limit_l_min -16
_diffrn_reflns_number 73706
_diffrn_reflns_point_group_measured_fraction_full 1.000
_diffrn_reflns_point_group_measured_fraction_max 1.000
_diffrn_reflns_theta_full 24.996
_diffrn_reflns_theta_max 24.996
_diffrn_reflns_theta_min 1.797
_diffrn_source 'fine-focus sealed X-ray tube'
_diffrn_source_type 'Enhance (Mo) X-ray Source'
_exptl_absorpt_coefficient_mu 0.953
_exptl_absorpt_correction_T_max 1.00000
_exptl_absorpt_correction_T_min 0.85264
_exptl_absorpt_correction_type multi-scan
_exptl_absorpt_process_details
;
CrysAlisPro 1.171.41.93a (Rigaku Oxford Diffraction, 2020)
Empirical absorption correction using spherical harmonics,
implemented in SCALE3 ABSPACK scaling algorithm.
;
_exptl_crystal_colour brown
_exptl_crystal_colour_primary brown
_exptl_crystal_density_diffrn 1.475
_exptl_crystal_description block
_exptl_crystal_F_000 896
_exptl_crystal_size_max 0.93
_exptl_crystal_size_mid 0.68
_exptl_crystal_size_min 0.56
_refine_diff_density_max 0.453
_refine_diff_density_min -0.521
_refine_diff_density_rms 0.083
_refine_ls_extinction_method none
_refine_ls_goodness_of_fit_ref 1.035
_refine_ls_hydrogen_treatment constr
_refine_ls_matrix_type full
_refine_ls_number_parameters 469
_refine_ls_number_reflns 6902
_refine_ls_number_restraints 0
_refine_ls_restrained_S_all 1.035
_refine_ls_R_factor_all 0.0539
_refine_ls_R_factor_gt 0.0430
_refine_ls_shift/su_max 0.001
_refine_ls_shift/su_mean 0.000
_refine_ls_structure_factor_coef Fsqd
_refine_ls_weighting_details 'w=1/[\s^2^(Fo^2^)+(0.0489P)^2^+1.7102P] where P=(Fo^2^+2Fc^2^)/3'
_refine_ls_weighting_scheme calc
_refine_ls_wR_factor_gt 0.1034
_refine_ls_wR_factor_ref 0.1129
_reflns_Friedel_coverage 0.000
_reflns_number_gt 5752
_reflns_number_total 6902
_reflns_threshold_expression 'I > 2\s(I)'
_cod_data_source_file d4dt02611j2.cif
_cod_data_source_block Complex_2
_cod_depositor_comments 'Adding full bibliography for 7717241--7717247.cif.'
_cod_database_code 7717243
_shelx_shelxl_version_number 2018/3
_shelx_space_group_comment
;
The symmetry employed for this shelxl refinement is uniquely defined
by the following loop, which should always be used as a source of
symmetry information in preference to the above space-group names.
They are only intended as comments.
;
_shelx_estimated_absorpt_t_max 0.617
_shelx_estimated_absorpt_t_min 0.471
_olex2_refinement_description
;
1.a Secondary CH2 refined with riding coordinates:
 C20(H20A,H20B), C40(H40A,H40B), C39(H39A,H39B), C41(H41A,H41B), C42(H42A,H42B)
1.b Aromatic/amide H refined with riding coordinates:
 C6(H6), C3(H3), C13(H13), C4(H4), C34(H34), C28(H28), C32(H32), C15(H15),
 C5(H5), C19(H19), C24(H24), C25(H25), C29(H29), C18(H18), C22(H22), C23(H23),
 C38(H38), C17(H17), C12(H12), C30(H30), C35(H35), C16(H16), C31(H31), C11(H11),
  C9(H9), C36(H36), C10(H10), C37(H37)
;
_olex2_submission_special_instructions 'No special instructions were received'
_oxdiff_exptl_absorpt_empirical_details
;
Empirical correction (ABSPACK) includes:
- Absorption correction using spherical harmonics
- Frame scaling
;
_oxdiff_exptl_absorpt_empirical_full_max 2.214
_oxdiff_exptl_absorpt_empirical_full_min 0.763

loop_
_space_group_symop_operation_xyz
'x, y, z'
'-x, -y, -z'

loop_
_atom_site_label
_atom_site_type_symbol
_atom_site_fract_x
_atom_site_fract_y
_atom_site_fract_z
_atom_site_U_iso_or_equiv
_atom_site_adp_type
_atom_site_occupancy
_atom_site_site_symmetry_order
_atom_site_calc_flag
_atom_site_refinement_flags_posn
_atom_site_refinement_flags_adp
_atom_site_refinement_flags_occupancy
_atom_site_disorder_assembly
_atom_site_disorder_group
Ni1 Ni 0.52153(3) 0.76409(3) 0.26297(3) 0.01762(11) Uani 1 1 d . . . . .
P1 P 0.34896(6) 0.76108(6) 0.32482(5) 0.01715(17) Uani 1 1 d . . . . .
P2 P 0.69778(6) 0.76107(6) 0.18759(5) 0.01735(17) Uani 1 1 d . . . . .
Cl1 Cl 0.56254(7) 0.77474(7) 0.40255(5) 0.02728(18) Uani 1 1 d . . . . .
Cl3 Cl 0.91938(7) 0.23949(7) -0.05366(6) 0.03159(19) Uani 1 1 d . . . . .
Cl2 Cl 0.77104(8) 0.41950(7) 0.11291(6) 0.0334(2) Uani 1 1 d . . . . .
Cl5 Cl 0.07858(7) 1.17303(8) 0.49767(7) 0.0411(2) Uani 1 1 d . . . . .
Cl4 Cl 0.34918(9) 1.13905(9) 0.37306(7) 0.0489(3) Uani 1 1 d . . . . .
O1 O 0.46234(17) 0.66180(18) 0.03368(14) 0.0227(5) Uani 1 1 d . . . . .
N1 N 0.4842(2) 0.7545(2) 0.14278(17) 0.0179(5) Uani 1 1 d . . . . .
C8 C 0.2216(2) 0.8750(2) 0.2645(2) 0.0182(6) Uani 1 1 d . . . . .
C2 C 0.4271(2) 0.5907(3) 0.2030(2) 0.0197(6) Uani 1 1 d . . . . .
C21 C 0.6382(2) 0.7715(2) 0.0064(2) 0.0194(6) Uani 1 1 d . . . . .
C33 C 0.8233(2) 0.6520(3) 0.2532(2) 0.0193(6) Uani 1 1 d . . . . .
C6 C 0.3301(2) 0.5456(3) 0.3672(2) 0.0216(6) Uani 1 1 d . . . . .
H6 H 0.289437 0.567495 0.430186 0.026 Uiso 1 1 calc R U . . .
C3 C 0.4458(2) 0.4830(3) 0.1823(2) 0.0209(6) Uani 1 1 d . . . . .
H3 H 0.484473 0.461131 0.118953 0.025 Uiso 1 1 calc R U . . .
C27 C 0.7041(2) 0.9028(2) 0.1678(2) 0.0193(6) Uani 1 1 d . . . . .
C20 C 0.5103(2) 0.8326(3) 0.0553(2) 0.0212(6) Uani 1 1 d . . . . .
H20A H 0.498179 0.905735 0.076079 0.025 Uiso 1 1 calc R U . . .
H20B H 0.453726 0.854753 0.007152 0.025 Uiso 1 1 calc R U . . .
C7 C 0.3684(2) 0.6218(3) 0.2976(2) 0.0191(6) Uani 1 1 d . . . . .
C13 C 0.1247(3) 0.8559(3) 0.2579(2) 0.0250(7) Uani 1 1 d . . . . .
H13 H 0.125596 0.780850 0.283214 0.030 Uiso 1 1 calc R U . . .
C4 C 0.4094(3) 0.4068(3) 0.2523(2) 0.0244(7) Uani 1 1 d . . . . .
H4 H 0.424202 0.333149 0.236855 0.029 Uiso 1 1 calc R U . . .
C26 C 0.7342(2) 0.7259(2) 0.0622(2) 0.0176(6) Uani 1 1 d . . . . .
C1 C 0.4608(2) 0.6726(3) 0.1205(2) 0.0196(6) Uani 1 1 d . . . . .
C34 C 0.9135(3) 0.6749(3) 0.2708(2) 0.0242(7) Uani 1 1 d . . . . .
H34 H 0.913625 0.749600 0.245822 0.029 Uiso 1 1 calc R U . . .
C28 C 0.7668(3) 0.9388(3) 0.0820(2) 0.0234(7) Uani 1 1 d . . . . .
H28 H 0.808336 0.888374 0.032975 0.028 Uiso 1 1 calc R U . . .
C32 C 0.6426(3) 0.9792(3) 0.2389(2) 0.0245(7) Uani 1 1 d . . . . .
H32 H 0.598128 0.957175 0.297131 0.029 Uiso 1 1 calc R U . . .
C15 C 0.3687(3) 0.6739(3) 0.5247(2) 0.0230(6) Uani 1 1 d . . . . .
H15 H 0.444164 0.614153 0.502046 0.028 Uiso 1 1 calc R U . . .
C14 C 0.2959(3) 0.7615(3) 0.4561(2) 0.0194(6) Uani 1 1 d . . . . .
C5 C 0.3513(3) 0.4380(3) 0.3447(2) 0.0255(7) Uani 1 1 d . . . . .
H5 H 0.326135 0.386045 0.392585 0.031 Uiso 1 1 calc R U . . .
C19 C 0.1862(3) 0.8493(3) 0.4903(2) 0.0234(6) Uani 1 1 d . . . . .
H19 H 0.136084 0.908604 0.444380 0.028 Uiso 1 1 calc R U . . .
C24 C 0.8754(3) 0.6455(3) -0.0789(2) 0.0238(7) Uani 1 1 d . . . . .
H24 H 0.955485 0.601491 -0.107588 0.029 Uiso 1 1 calc R U . . .
C25 C 0.8520(3) 0.6630(3) 0.0191(2) 0.0217(6) Uani 1 1 d . . . . .
H25 H 0.916694 0.632006 0.057166 0.026 Uiso 1 1 calc R U . . .
C29 C 0.7688(3) 1.0472(3) 0.0680(2) 0.0257(7) Uani 1 1 d . . . . .
H29 H 0.811277 1.070787 0.009223 0.031 Uiso 1 1 calc R U . . .
C18 C 0.1498(3) 0.8506(3) 0.5914(2) 0.0272(7) Uani 1 1 d . . . . .
H18 H 0.075719 0.911828 0.614304 0.033 Uiso 1 1 calc R U . . .
C22 C 0.6636(3) 0.7550(3) -0.0919(2) 0.0246(7) Uani 1 1 d . . . . .
H22 H 0.599501 0.786838 -0.130703 0.029 Uiso 1 1 calc R U . . .
C23 C 0.7805(3) 0.6930(3) -0.1348(2) 0.0266(7) Uani 1 1 d . . . . .
H23 H 0.795935 0.682836 -0.202438 0.032 Uiso 1 1 calc R U . . .
C38 C 0.8252(3) 0.5415(3) 0.2900(2) 0.0280(7) Uani 1 1 d . . . . .
H38 H 0.763209 0.525569 0.279081 0.034 Uiso 1 1 calc R U . . .
C17 C 0.2211(3) 0.7627(3) 0.6586(2) 0.0271(7) Uani 1 1 d . . . . .
H17 H 0.195271 0.762838 0.727715 0.032 Uiso 1 1 calc R U . . .
C12 C 0.0265(3) 0.9459(3) 0.2146(2) 0.0279(7) Uani 1 1 d . . . . .
H12 H -0.039703 0.932386 0.210243 0.033 Uiso 1 1 calc R U . . .
C30 C 0.7094(3) 1.1213(3) 0.1388(2) 0.0266(7) Uani 1 1 d . . . . .
H30 H 0.711472 1.195424 0.128896 0.032 Uiso 1 1 calc R U . . .
C35 C 1.0035(3) 0.5882(3) 0.3249(2) 0.0303(7) Uani 1 1 d . . . . .
H35 H 1.064149 0.604585 0.337999 0.036 Uiso 1 1 calc R U . . .
C16 C 0.3308(3) 0.6743(3) 0.6252(2) 0.0258(7) Uani 1 1 d . . . . .
H16 H 0.379654 0.614094 0.671478 0.031 Uiso 1 1 calc R U . . .
C31 C 0.6469(3) 1.0874(3) 0.2241(2) 0.0283(7) Uani 1 1 d . . . . .
H31 H 0.606598 1.138195 0.272914 0.034 Uiso 1 1 calc R U . . .
C11 C 0.0247(3) 1.0545(3) 0.1779(2) 0.0277(7) Uani 1 1 d . . . . .
H11 H -0.042440 1.115805 0.147857 0.033 Uiso 1 1 calc R U . . .
C40 C 0.8278(3) 0.3946(3) -0.0820(2) 0.0267(7) Uani 1 1 d . . . . .
H40A H 0.877171 0.437289 -0.088431 0.032 Uiso 1 1 calc R U . . .
H40B H 0.798160 0.411595 -0.146348 0.032 Uiso 1 1 calc R U . . .
C39 C 0.7229(3) 0.4381(3) -0.0036(2) 0.0265(7) Uani 1 1 d . . . . .
H39A H 0.674538 0.394275 0.003858 0.032 Uiso 1 1 calc R U . . .
H39B H 0.671081 0.522755 -0.023962 0.032 Uiso 1 1 calc R U . . .
C9 C 0.2190(3) 0.9853(3) 0.2280(2) 0.0272(7) Uani 1 1 d . . . . .
H9 H 0.284615 0.999623 0.232629 0.033 Uiso 1 1 calc R U . . .
C36 C 1.0060(3) 0.4794(3) 0.3597(2) 0.0310(8) Uani 1 1 d . . . . .
H36 H 1.068870 0.420409 0.395713 0.037 Uiso 1 1 calc R U . . .
C41 C 0.3233(3) 1.0534(3) 0.4871(2) 0.0351(8) Uani 1 1 d . . . . .
H41A H 0.315352 0.986057 0.473026 0.042 Uiso 1 1 calc R U . . .
H41B H 0.393485 1.020998 0.523584 0.042 Uiso 1 1 calc R U . . .
C10 C 0.1200(3) 1.0747(3) 0.1846(2) 0.0333(8) Uani 1 1 d . . . . .
H10 H 0.118139 1.150142 0.159536 0.040 Uiso 1 1 calc R U . . .
C37 C 0.9165(3) 0.4553(3) 0.3422(2) 0.0335(8) Uani 1 1 d . . . . .
H37 H 0.918136 0.379745 0.366062 0.040 Uiso 1 1 calc R U . . .
C42 C 0.2130(3) 1.1238(3) 0.5501(3) 0.0383(9) Uani 1 1 d . . . . .
H42A H 0.219458 1.193351 0.561099 0.046 Uiso 1 1 calc R U . . .
H42B H 0.207947 1.075392 0.615475 0.046 Uiso 1 1 calc R U . . .

loop_
_atom_site_aniso_label
_atom_site_aniso_U_11
_atom_site_aniso_U_22
_atom_site_aniso_U_33
_atom_site_aniso_U_23
_atom_site_aniso_U_13
_atom_site_aniso_U_12
Ni1 0.0150(2) 0.0207(2) 0.0197(2) -0.00426(15) -0.00221(15) -0.00945(16)
P1 0.0146(4) 0.0179(4) 0.0197(4) -0.0033(3) -0.0020(3) -0.0075(3)
P2 0.0149(4) 0.0175(4) 0.0207(4) -0.0028(3) -0.0031(3) -0.0077(3)
Cl1 0.0267(4) 0.0362(4) 0.0250(4) -0.0065(3) -0.0031(3) -0.0180(3)
Cl3 0.0295(4) 0.0240(4) 0.0377(4) -0.0064(3) 0.0004(3) -0.0100(3)
Cl2 0.0402(5) 0.0366(5) 0.0270(4) -0.0056(3) -0.0073(3) -0.0180(4)
Cl5 0.0258(4) 0.0378(5) 0.0557(6) 0.0058(4) -0.0148(4) -0.0124(4)
Cl4 0.0500(6) 0.0468(6) 0.0447(5) -0.0064(4) 0.0124(4) -0.0251(5)
O1 0.0238(11) 0.0274(12) 0.0202(11) -0.0051(9) -0.0052(9) -0.0124(9)
N1 0.0122(11) 0.0192(13) 0.0234(12) -0.0026(10) -0.0019(10) -0.0082(10)
C8 0.0185(14) 0.0196(15) 0.0157(14) -0.0059(11) 0.0006(11) -0.0074(12)
C2 0.0119(13) 0.0222(15) 0.0251(15) -0.0042(12) -0.0065(12) -0.0056(12)
C21 0.0190(14) 0.0185(15) 0.0227(15) -0.0016(12) -0.0017(12) -0.0110(12)
C33 0.0155(14) 0.0229(16) 0.0181(14) -0.0033(12) -0.0026(11) -0.0068(12)
C6 0.0172(14) 0.0233(16) 0.0256(15) -0.0031(12) -0.0036(12) -0.0099(13)
C3 0.0173(14) 0.0211(16) 0.0251(15) -0.0051(12) -0.0065(12) -0.0067(12)
C27 0.0150(14) 0.0172(15) 0.0264(15) -0.0019(12) -0.0088(12) -0.0056(12)
C20 0.0177(14) 0.0240(16) 0.0235(15) -0.0003(12) -0.0064(12) -0.0104(13)
C7 0.0110(13) 0.0211(15) 0.0240(15) -0.0057(12) -0.0052(11) -0.0038(12)
C13 0.0244(16) 0.0211(16) 0.0319(17) -0.0028(13) -0.0060(13) -0.0115(13)
C4 0.0210(15) 0.0180(15) 0.0364(18) -0.0065(13) -0.0092(13) -0.0068(13)
C26 0.0193(14) 0.0171(15) 0.0193(14) -0.0050(11) -0.0003(11) -0.0103(12)
C1 0.0114(13) 0.0201(15) 0.0246(16) -0.0032(12) -0.0035(11) -0.0043(12)
C34 0.0196(15) 0.0239(16) 0.0291(16) -0.0025(13) -0.0018(13) -0.0106(13)
C28 0.0192(15) 0.0247(17) 0.0282(16) -0.0030(13) -0.0066(13) -0.0101(13)
C32 0.0226(16) 0.0234(17) 0.0263(16) -0.0037(13) -0.0041(13) -0.0088(13)
C15 0.0158(14) 0.0259(17) 0.0253(16) -0.0024(13) -0.0036(12) -0.0078(13)
C14 0.0198(14) 0.0203(15) 0.0227(15) -0.0022(12) -0.0047(12) -0.0122(12)
C5 0.0228(16) 0.0230(16) 0.0347(18) 0.0018(13) -0.0102(14) -0.0134(13)
C19 0.0203(15) 0.0230(16) 0.0254(16) -0.0019(12) -0.0054(12) -0.0080(13)
C24 0.0213(15) 0.0219(16) 0.0280(16) -0.0055(13) 0.0017(13) -0.0105(13)
C25 0.0185(15) 0.0185(15) 0.0277(16) -0.0004(12) -0.0017(12) -0.0099(13)
C29 0.0221(15) 0.0287(18) 0.0283(16) 0.0008(13) -0.0046(13) -0.0146(14)
C18 0.0238(16) 0.0267(17) 0.0274(16) -0.0055(13) -0.0006(13) -0.0086(14)
C22 0.0263(16) 0.0299(17) 0.0215(15) -0.0017(13) -0.0068(13) -0.0150(14)
C23 0.0317(17) 0.0322(18) 0.0202(15) -0.0076(13) 0.0016(13) -0.0179(15)
C38 0.0271(17) 0.0246(17) 0.0368(18) -0.0013(14) -0.0131(14) -0.0127(14)
C17 0.0280(17) 0.0325(18) 0.0208(15) -0.0052(13) -0.0010(13) -0.0138(15)
C12 0.0194(16) 0.0293(18) 0.0343(18) -0.0095(14) -0.0081(13) -0.0061(14)
C30 0.0281(17) 0.0164(15) 0.0387(18) 0.0026(13) -0.0155(14) -0.0109(13)
C35 0.0207(16) 0.0358(19) 0.0366(18) 0.0004(15) -0.0115(14) -0.0135(14)
C16 0.0227(16) 0.0290(18) 0.0273(16) 0.0020(13) -0.0096(13) -0.0128(14)
C31 0.0267(17) 0.0224(17) 0.0343(18) -0.0084(14) -0.0087(14) -0.0055(14)
C11 0.0237(16) 0.0277(18) 0.0180(15) -0.0011(13) -0.0036(13) -0.0008(14)
C40 0.0235(16) 0.0256(17) 0.0285(17) -0.0011(13) -0.0077(13) -0.0084(13)
C39 0.0218(16) 0.0291(18) 0.0282(16) -0.0023(13) -0.0073(13) -0.0101(14)
C9 0.0250(16) 0.0250(17) 0.0343(18) -0.0032(14) -0.0027(14) -0.0141(14)
C36 0.0273(17) 0.0276(18) 0.0320(18) 0.0022(14) -0.0141(14) -0.0058(14)
C41 0.0280(18) 0.039(2) 0.0351(19) -0.0011(15) -0.0046(15) -0.0136(16)
C10 0.0318(18) 0.0182(17) 0.0381(19) 0.0046(14) 0.0011(15) -0.0077(14)
C37 0.041(2) 0.0240(18) 0.0376(19) 0.0026(14) -0.0180(16) -0.0135(15)
C42 0.0241(17) 0.056(2) 0.0354(19) -0.0098(17) -0.0045(15) -0.0161(17)

loop_
_atom_type_symbol
_atom_type_description
_atom_type_scat_dispersion_real
_atom_type_scat_dispersion_imag
_atom_type_scat_source
C C 0.0033 0.0016 'International Tables Vol C Tables 4.2.6.8 and 6.1.1.4'
H H 0.0000 0.0000 'International Tables Vol C Tables 4.2.6.8 and 6.1.1.4'
Cl Cl 0.1484 0.1585 'International Tables Vol C Tables 4.2.6.8 and 6.1.1.4'
N N 0.0061 0.0033 'International Tables Vol C Tables 4.2.6.8 and 6.1.1.4'
Ni Ni 0.3393 1.1124 'International Tables Vol C Tables 4.2.6.8 and 6.1.1.4'
O O 0.0106 0.0060 'International Tables Vol C Tables 4.2.6.8 and 6.1.1.4'
P P 0.1023 0.0942 'International Tables Vol C Tables 4.2.6.8 and 6.1.1.4'

loop_
_geom_angle_atom_site_label_1
_geom_angle_atom_site_label_2
_geom_angle_atom_site_label_3
_geom_angle
_geom_angle_site_symmetry_1
_geom_angle_site_symmetry_3
_geom_angle_publ_flag
P1 Ni1 P2 174.76(3) . . ?
Cl1 Ni1 P1 95.23(3) . . ?
Cl1 Ni1 P2 89.79(3) . . ?
N1 Ni1 P1 84.01(7) . . ?
N1 Ni1 P2 90.97(7) . . ?
N1 Ni1 Cl1 179.23(7) . . ?
C8 P1 Ni1 114.84(10) . . ?
C8 P1 C7 105.71(12) . . ?
C7 P1 Ni1 103.27(9) . . ?
C14 P1 Ni1 121.03(9) . . ?
C14 P1 C8 104.55(13) . . ?
C14 P1 C7 106.21(13) . . ?
C33 P2 Ni1 112.45(10) . . ?
C33 P2 C27 107.64(13) . . ?
C33 P2 C26 106.11(13) . . ?
C27 P2 Ni1 114.73(9) . . ?
C26 P2 Ni1 112.70(9) . . ?
C26 P2 C27 102.37(13) . . ?
C20 N1 Ni1 114.91(17) . . ?
C1 N1 Ni1 129.6(2) . . ?
C1 N1 C20 114.0(2) . . ?
C13 C8 P1 121.4(2) . . ?
C13 C8 C9 119.5(3) . . ?
C9 C8 P1 119.1(2) . . ?
C3 C2 C7 118.2(3) . . ?
C3 C2 C1 118.2(3) . . ?
C7 C2 C1 123.4(3) . . ?
C26 C21 C20 119.8(2) . . ?
C22 C21 C20 121.6(2) . . ?
C22 C21 C26 118.5(3) . . ?
C34 C33 P2 123.4(2) . . ?
C34 C33 C38 119.3(3) . . ?
C38 C33 P2 117.3(2) . . ?
C7 C6 H6 119.8 . . ?
C5 C6 H6 119.8 . . ?
C5 C6 C7 120.3(3) . . ?
C2 C3 H3 119.3 . . ?
C4 C3 C2 121.5(3) . . ?
C4 C3 H3 119.3 . . ?
C28 C27 P2 121.6(2) . . ?
C28 C27 C32 118.7(3) . . ?
C32 C27 P2 119.8(2) . . ?
N1 C20 C21 110.8(2) . . ?
N1 C20 H20A 109.5 . . ?
N1 C20 H20B 109.5 . . ?
C21 C20 H20A 109.5 . . ?
C21 C20 H20B 109.5 . . ?
H20A C20 H20B 108.1 . . ?
C2 C7 P1 117.7(2) . . ?
C6 C7 P1 122.2(2) . . ?
C6 C7 C2 120.1(3) . . ?
C8 C13 H13 119.9 . . ?
C8 C13 C12 120.2(3) . . ?
C12 C13 H13 119.9 . . ?
C3 C4 H4 120.0 . . ?
C5 C4 C3 120.0(3) . . ?
C5 C4 H4 120.0 . . ?
C21 C26 P2 116.9(2) . . ?
C25 C26 P2 122.9(2) . . ?
C25 C26 C21 120.1(3) . . ?
O1 C1 N1 123.2(3) . . ?
O1 C1 C2 117.2(3) . . ?
N1 C1 C2 119.5(2) . . ?
C33 C34 H34 120.2 . . ?
C35 C34 C33 119.7(3) . . ?
C35 C34 H34 120.2 . . ?
C27 C28 H28 119.7 . . ?
C29 C28 C27 120.5(3) . . ?
C29 C28 H28 119.7 . . ?
C27 C32 H32 120.0 . . ?
C31 C32 C27 119.9(3) . . ?
C31 C32 H32 120.0 . . ?
C14 C15 H15 119.9 . . ?
C16 C15 H15 119.9 . . ?
C16 C15 C14 120.1(3) . . ?
C15 C14 P1 119.3(2) . . ?
C19 C14 P1 121.4(2) . . ?
C19 C14 C15 119.3(3) . . ?
C6 C5 H5 120.1 . . ?
C4 C5 C6 119.9(3) . . ?
C4 C5 H5 120.1 . . ?
C14 C19 H19 119.8 . . ?
C18 C19 C14 120.3(3) . . ?
C18 C19 H19 119.8 . . ?
C25 C24 H24 120.3 . . ?
C25 C24 C23 119.5(3) . . ?
C23 C24 H24 120.3 . . ?
C26 C25 H25 119.7 . . ?
C24 C25 C26 120.5(3) . . ?
C24 C25 H25 119.7 . . ?
C28 C29 H29 119.7 . . ?
C30 C29 C28 120.5(3) . . ?
C30 C29 H29 119.7 . . ?
C19 C18 H18 120.0 . . ?
C17 C18 C19 120.1(3) . . ?
C17 C18 H18 120.0 . . ?
C21 C22 H22 119.3 . . ?
C21 C22 C23 121.5(3) . . ?
C23 C22 H22 119.3 . . ?
C24 C23 H23 120.0 . . ?
C22 C23 C24 119.9(3) . . ?
C22 C23 H23 120.0 . . ?
C33 C38 H38 119.8 . . ?
C37 C38 C33 120.5(3) . . ?
C37 C38 H38 119.8 . . ?
C18 C17 H17 120.0 . . ?
C18 C17 C16 120.1(3) . . ?
C16 C17 H17 120.0 . . ?
C13 C12 H12 119.9 . . ?
C11 C12 C13 120.2(3) . . ?
C11 C12 H12 119.9 . . ?
C29 C30 H30 120.1 . . ?
C31 C30 C29 119.8(3) . . ?
C31 C30 H30 120.1 . . ?
C34 C35 H35 119.5 . . ?
C36 C35 C34 120.9(3) . . ?
C36 C35 H35 119.5 . . ?
C15 C16 C17 120.1(3) . . ?
C15 C16 H16 119.9 . . ?
C17 C16 H16 119.9 . . ?
C32 C31 H31 119.7 . . ?
C30 C31 C32 120.5(3) . . ?
C30 C31 H31 119.7 . . ?
C12 C11 H11 119.9 . . ?
C12 C11 C10 120.1(3) . . ?
C10 C11 H11 119.9 . . ?
Cl3 C40 H40A 109.3 . . ?
Cl3 C40 H40B 109.3 . . ?
H40A C40 H40B 108.0 . . ?
C39 C40 Cl3 111.5(2) . . ?
C39 C40 H40A 109.3 . . ?
C39 C40 H40B 109.3 . . ?
Cl2 C39 H39A 109.3 . . ?
Cl2 C39 H39B 109.3 . . ?
C40 C39 Cl2 111.4(2) . . ?
C40 C39 H39A 109.3 . . ?
C40 C39 H39B 109.3 . . ?
H39A C39 H39B 108.0 . . ?
C8 C9 H9 120.2 . . ?
C8 C9 C10 119.7(3) . . ?
C10 C9 H9 120.2 . . ?
C35 C36 H36 120.0 . . ?
C35 C36 C37 120.0(3) . . ?
C37 C36 H36 120.0 . . ?
Cl4 C41 H41A 109.2 . . ?
Cl4 C41 H41B 109.2 . . ?
H41A C41 H41B 107.9 . . ?
C42 C41 Cl4 112.1(3) . . ?
C42 C41 H41A 109.2 . . ?
C42 C41 H41B 109.2 . . ?
C11 C10 C9 120.4(3) . . ?
C11 C10 H10 119.8 . . ?
C9 C10 H10 119.8 . . ?
C38 C37 C36 119.7(3) . . ?
C38 C37 H37 120.1 . . ?
C36 C37 H37 120.1 . . ?
Cl5 C42 H42A 108.9 . . ?
Cl5 C42 H42B 108.9 . . ?
C41 C42 Cl5 113.2(2) . . ?
C41 C42 H42A 108.9 . . ?
C41 C42 H42B 108.9 . . ?
H42A C42 H42B 107.8 . . ?

loop_
_geom_bond_atom_site_label_1
_geom_bond_atom_site_label_2
_geom_bond_distance
_geom_bond_site_symmetry_2
_geom_bond_publ_flag
Ni1 P1 2.1821(8) . ?
Ni1 P2 2.2362(8) . ?
Ni1 Cl1 2.1783(8) . ?
Ni1 N1 1.890(2) . ?
P1 C8 1.815(3) . ?
P1 C7 1.824(3) . ?
P1 C14 1.813(3) . ?
P2 C33 1.819(3) . ?
P2 C27 1.830(3) . ?
P2 C26 1.822(3) . ?
Cl3 C40 1.788(3) . ?
Cl2 C39 1.790(3) . ?
Cl5 C42 1.779(3) . ?
Cl4 C41 1.782(3) . ?
O1 C1 1.249(3) . ?
N1 C20 1.481(4) . ?
N1 C1 1.342(4) . ?
C8 C13 1.386(4) . ?
C8 C9 1.390(4) . ?
C2 C3 1.392(4) . ?
C2 C7 1.415(4) . ?
C2 C1 1.510(4) . ?
C21 C20 1.512(4) . ?
C21 C26 1.404(4) . ?
C21 C22 1.386(4) . ?
C33 C34 1.389(4) . ?
C33 C38 1.396(4) . ?
C6 H6 0.9500 . ?
C6 C7 1.397(4) . ?
C6 C5 1.390(4) . ?
C3 H3 0.9500 . ?
C3 C4 1.388(4) . ?
C27 C28 1.399(4) . ?
C27 C32 1.404(4) . ?
C20 H20A 0.9900 . ?
C20 H20B 0.9900 . ?
C13 H13 0.9500 . ?
C13 C12 1.388(4) . ?
C4 H4 0.9500 . ?
C4 C5 1.387(4) . ?
C26 C25 1.396(4) . ?
C34 H34 0.9500 . ?
C34 C35 1.387(4) . ?
C28 H28 0.9500 . ?
C28 C29 1.385(4) . ?
C32 H32 0.9500 . ?
C32 C31 1.395(4) . ?
C15 H15 0.9500 . ?
C15 C14 1.403(4) . ?
C15 C16 1.383(4) . ?
C14 C19 1.391(4) . ?
C5 H5 0.9500 . ?
C19 H19 0.9500 . ?
C19 C18 1.389(4) . ?
C24 H24 0.9500 . ?
C24 C25 1.386(4) . ?
C24 C23 1.391(4) . ?
C25 H25 0.9500 . ?
C29 H29 0.9500 . ?
C29 C30 1.382(4) . ?
C18 H18 0.9500 . ?
C18 C17 1.384(4) . ?
C22 H22 0.9500 . ?
C22 C23 1.386(4) . ?
C23 H23 0.9500 . ?
C38 H38 0.9500 . ?
C38 C37 1.380(4) . ?
C17 H17 0.9500 . ?
C17 C16 1.391(4) . ?
C12 H12 0.9500 . ?
C12 C11 1.373(5) . ?
C30 H30 0.9500 . ?
C30 C31 1.382(5) . ?
C35 H35 0.9500 . ?
C35 C36 1.369(5) . ?
C16 H16 0.9500 . ?
C31 H31 0.9500 . ?
C11 H11 0.9500 . ?
C11 C10 1.375(5) . ?
C40 H40A 0.9900 . ?
C40 H40B 0.9900 . ?
C40 C39 1.495(4) . ?
C39 H39A 0.9900 . ?
C39 H39B 0.9900 . ?
C9 H9 0.9500 . ?
C9 C10 1.391(4) . ?
C36 H36 0.9500 . ?
C36 C37 1.391(5) . ?
C41 H41A 0.9900 . ?
C41 H41B 0.9900 . ?
C41 C42 1.484(5) . ?
C10 H10 0.9500 . ?
C37 H37 0.9500 . ?
C42 H42A 0.9900 . ?
C42 H42B 0.9900 . ?

loop_
_geom_torsion_atom_site_label_1
_geom_torsion_atom_site_label_2
_geom_torsion_atom_site_label_3
_geom_torsion_atom_site_label_4
_geom_torsion
_geom_torsion_site_symmetry_1
_geom_torsion_site_symmetry_2
_geom_torsion_site_symmetry_3
_geom_torsion_site_symmetry_4
_geom_torsion_publ_flag
Ni1 P1 C8 C13 148.1(2) . . . . ?
Ni1 P1 C8 C9 -34.7(3) . . . . ?
Ni1 P1 C7 C2 -42.1(2) . . . . ?
Ni1 P1 C7 C6 136.4(2) . . . . ?
Ni1 P1 C14 C15 -55.6(3) . . . . ?
Ni1 P1 C14 C19 122.2(2) . . . . ?
Ni1 P2 C33 C34 -135.1(2) . . . . ?
Ni1 P2 C33 C38 42.7(3) . . . . ?
Ni1 P2 C27 C28 -142.9(2) . . . . ?
Ni1 P2 C27 C32 35.6(2) . . . . ?
Ni1 P2 C26 C21 36.9(2) . . . . ?
Ni1 P2 C26 C25 -147.1(2) . . . . ?
Ni1 N1 C20 C21 88.5(2) . . . . ?
Ni1 N1 C1 O1 -164.3(2) . . . . ?
Ni1 N1 C1 C2 17.6(4) . . . . ?
P1 Ni1 N1 C20 137.19(18) . . . . ?
P1 Ni1 N1 C1 -57.7(2) . . . . ?
P1 C8 C13 C12 177.7(2) . . . . ?
P1 C8 C9 C10 -177.8(2) . . . . ?
P1 C14 C19 C18 -177.3(2) . . . . ?
P2 Ni1 N1 C20 -44.30(18) . . . . ?
P2 Ni1 N1 C1 120.8(2) . . . . ?
P2 C33 C34 C35 177.4(2) . . . . ?
P2 C33 C38 C37 -178.7(3) . . . . ?
P2 C27 C28 C29 179.0(2) . . . . ?
P2 C27 C32 C31 -179.8(2) . . . . ?
P2 C26 C25 C24 -175.6(2) . . . . ?
Cl3 C40 C39 Cl2 63.2(3) . . . . ?
Cl4 C41 C42 Cl5 65.4(3) . . . . ?
C8 P1 C7 C2 78.9(2) . . . . ?
C8 P1 C7 C6 -102.6(2) . . . . ?
C8 P1 C14 C15 172.9(2) . . . . ?
C8 P1 C14 C19 -9.3(3) . . . . ?
C8 C13 C12 C11 0.0(5) . . . . ?
C8 C9 C10 C11 0.1(5) . . . . ?
C2 C3 C4 C5 0.9(4) . . . . ?
C21 C26 C25 C24 0.3(4) . . . . ?
C21 C22 C23 C24 0.2(5) . . . . ?
C33 P2 C27 C28 91.1(2) . . . . ?
C33 P2 C27 C32 -90.4(2) . . . . ?
C33 P2 C26 C21 160.4(2) . . . . ?
C33 P2 C26 C25 -23.6(3) . . . . ?
C33 C34 C35 C36 1.3(5) . . . . ?
C33 C38 C37 C36 1.1(5) . . . . ?
C3 C2 C7 P1 178.0(2) . . . . ?
C3 C2 C7 C6 -0.5(4) . . . . ?
C3 C2 C1 O1 24.8(4) . . . . ?
C3 C2 C1 N1 -156.9(3) . . . . ?
C3 C4 C5 C6 -0.2(4) . . . . ?
C27 P2 C33 C34 -7.8(3) . . . . ?
C27 P2 C33 C38 170.0(2) . . . . ?
C27 P2 C26 C21 -86.9(2) . . . . ?
C27 P2 C26 C25 89.1(3) . . . . ?
C27 C28 C29 C30 0.4(4) . . . . ?
C27 C32 C31 C30 1.3(4) . . . . ?
C20 N1 C1 O1 0.9(4) . . . . ?
C20 N1 C1 C2 -177.2(2) . . . . ?
C20 C21 C26 P2 -7.8(4) . . . . ?
C20 C21 C26 C25 176.0(3) . . . . ?
C20 C21 C22 C23 -176.2(3) . . . . ?
C7 P1 C8 C13 35.0(3) . . . . ?
C7 P1 C8 C9 -147.9(2) . . . . ?
C7 P1 C14 C15 61.4(3) . . . . ?
C7 P1 C14 C19 -120.8(2) . . . . ?
C7 C2 C3 C4 -0.5(4) . . . . ?
C7 C2 C1 O1 -149.8(3) . . . . ?
C7 C2 C1 N1 28.5(4) . . . . ?
C7 C6 C5 C4 -0.8(4) . . . . ?
C13 C8 C9 C10 -0.6(4) . . . . ?
C13 C12 C11 C10 -0.4(5) . . . . ?
C26 P2 C33 C34 101.3(3) . . . . ?
C26 P2 C33 C38 -80.9(3) . . . . ?
C26 P2 C27 C28 -20.5(3) . . . . ?
C26 P2 C27 C32 158.1(2) . . . . ?
C26 C21 C20 N1 -55.5(3) . . . . ?
C26 C21 C22 C23 1.2(4) . . . . ?
C1 N1 C20 C21 -79.0(3) . . . . ?
C1 C2 C3 C4 -175.4(2) . . . . ?
C1 C2 C7 P1 -7.4(3) . . . . ?
C1 C2 C7 C6 174.1(2) . . . . ?
C34 C33 C38 C37 -0.9(5) . . . . ?
C34 C35 C36 C37 -1.0(5) . . . . ?
C28 C27 C32 C31 -1.3(4) . . . . ?
C28 C29 C30 C31 -0.4(4) . . . . ?
C32 C27 C28 C29 0.4(4) . . . . ?
C15 C14 C19 C18 0.5(4) . . . . ?
C14 P1 C8 C13 -76.9(3) . . . . ?
C14 P1 C8 C9 100.2(2) . . . . ?
C14 P1 C7 C2 -170.4(2) . . . . ?
C14 P1 C7 C6 8.1(3) . . . . ?
C14 C15 C16 C17 -1.0(4) . . . . ?
C14 C19 C18 C17 -1.6(5) . . . . ?
C5 C6 C7 P1 -177.3(2) . . . . ?
C5 C6 C7 C2 1.2(4) . . . . ?
C19 C18 C17 C16 1.3(5) . . . . ?
C25 C24 C23 C22 -1.4(5) . . . . ?
C29 C30 C31 C32 -0.5(4) . . . . ?
C18 C17 C16 C15 0.0(5) . . . . ?
C22 C21 C20 N1 121.9(3) . . . . ?
C22 C21 C26 P2 174.7(2) . . . . ?
C22 C21 C26 C25 -1.4(4) . . . . ?
C23 C24 C25 C26 1.1(4) . . . . ?
C38 C33 C34 C35 -0.3(4) . . . . ?
C12 C11 C10 C9 0.4(5) . . . . ?
C35 C36 C37 C38 -0.2(5) . . . . ?
C16 C15 C14 P1 178.6(2) . . . . ?
C16 C15 C14 C19 0.8(4) . . . . ?
C9 C8 C13 C12 0.5(4) . . . . ?
